data_8107267
loop_
_publ_author_name
'Liu, Yingfan'
'Zhao, Zhiqiang'

_publ_section_title
;
 Crystal structure of (Z)-2-(tert-butyl)-5-((5-(tert-
 butyl)-2H-pyrrol-2-ylidene)(mesityl)methyl)-1H-pyrrole, C26H34N2
;
_journal_issue 5
_journal_name_full 'Zeitschrift f\"ur Kristallographie - New Crystal Structures'
_journal_page_first 971
_journal_page_last 974
_journal_paper_doi 10.1515/ncrs-2022-0307
_journal_volume 237
_journal_year 2022
_chemical_formula_moiety 'C26 H34 N2'
_chemical_formula_sum 'C26 H34 N2'
_chemical_formula_weight 374.55
_space_group_crystal_system orthorhombic
_space_group_IT_number 61
_space_group_name_Hall '-P 2ac 2ab'
_space_group_name_H-M_alt 'P b c a'
_atom_sites_solution_hydrogens mixed
_atom_sites_solution_primary dual
_cell_angle_alpha 90
_cell_angle_beta 90
_cell_angle_gamma 90
_cell_formula_units_Z 8
_cell_length_a 14.8062(2)
_cell_length_b 15.8918(2)
_cell_length_c 20.0121(3)
_cell_measurement_reflns_used 5405
_cell_measurement_temperature 296.2(5)
_cell_measurement_theta_max 69.2850
_cell_measurement_theta_min 3.7160
_cell_volume 4708.79(11)
_computing_cell_refinement 'CrysAlisPro 1.171.38.43f (Rigaku OD, 2015)'
_computing_data_collection 'CrysAlisPro 1.171.38.43f (Rigaku OD, 2015)'
_computing_data_reduction 'CrysAlisPro 1.171.38.43f (Rigaku OD, 2015)'
_computing_molecular_graphics 'Olex2 1.3 (Dolomanov et al., 2009)'
_computing_publication_material 'Olex2 1.3 (Dolomanov et al., 2009)'
_computing_structure_refinement 'SHELXL 2018/3 (Sheldrick, 2015)'
_computing_structure_solution 'ShelXT (Sheldrick, 2015)'
_diffrn_ambient_environment air
_diffrn_ambient_temperature 296.2(5)
_diffrn_detector 'CCD plate'
_diffrn_detector_area_resol_mean 8.0528
_diffrn_detector_type EosS2
_diffrn_measured_fraction_theta_full 1.000
_diffrn_measured_fraction_theta_max 1.000
_diffrn_measurement_details
;
List of Runs (angles in degrees, time in seconds):

  # Type    Start    End  Width  t~exp~   \w     \q     \k     \f   Frames
--------------------------------------------------------------------------
  1  \w     38.00  79.00   1.00    1.00    --   23.56 -99.00  90.00   41
  2  \w     10.00  36.00   1.00    1.00    --   23.56 -99.00  90.00   26
  3  \w     51.00  95.00   1.00   15.00    --  115.13-104.00  30.00   44
  4  \w    129.00 159.00   1.00   15.00    --  115.13 -11.00 150.00   30
  5  \w    112.00 138.00   1.00   15.00    --  115.13 103.00  55.00   26
  6  \w    101.00 145.00   1.00    3.00    --   69.34 111.00  60.00   44
  7  \w    112.00 156.00   1.00    3.00    --   69.34 111.00 120.00   44
  8  \w     88.00 176.00   1.00   15.00    --  115.13 138.00 120.00   88
  9  \w    103.00 152.00   1.00    3.00    --   69.34 111.00 -60.00   49
 10  \w    108.00 145.00   1.00   15.00    --  115.13 104.00-120.00   37
 11  \w     65.00 172.00   1.00   15.00    --  115.13  43.00 -30.00  107
 12  \w     25.00 102.00   1.00   15.00    --  115.13 -11.00 150.00   77
 13  \w    -26.00  -1.00   1.00    1.00    --   23.56 108.00 -41.00   25
 14  \w    -84.00 -59.00   1.00    3.00    --  -69.34 111.00   0.00   25
 15  \w    -47.00  -7.00   1.00    3.00    --  -69.34 111.00   0.00   40
 16  \w    -95.00  11.00   1.00    1.00    --  -23.56 -57.00 120.00  106
 17  \w   -148.00 -46.00   1.00    3.00    --  -69.34 -50.00  60.00  102
;
_diffrn_measurement_device 'four-circle diffractometer'
_diffrn_measurement_device_type 'SuperNova, Dual, Cu at zero, EosS2'
_diffrn_measurement_method '\w scans'
_diffrn_orient_matrix_type 'CrysAlisPro convention (1999,Acta A55,543-557)'
_diffrn_orient_matrix_UB_11 -0.0996386000
_diffrn_orient_matrix_UB_12 -0.0280585000
_diffrn_orient_matrix_UB_13 -0.0000701000
_diffrn_orient_matrix_UB_21 -0.0067967000
_diffrn_orient_matrix_UB_22 0.0213532000
_diffrn_orient_matrix_UB_23 -0.0749274000
_diffrn_orient_matrix_UB_31 0.0292959000
_diffrn_orient_matrix_UB_32 -0.0902518000
_diffrn_orient_matrix_UB_33 -0.0177277000
_diffrn_radiation_monochromator mirror
_diffrn_radiation_probe x-ray
_diffrn_radiation_type 'Cu K\a'
_diffrn_radiation_wavelength 1.54184
_diffrn_reflns_av_R_equivalents 0.0157
_diffrn_reflns_av_unetI/netI 0.0172
_diffrn_reflns_Laue_measured_fraction_full 1.000
_diffrn_reflns_Laue_measured_fraction_max 1.000
_diffrn_reflns_limit_h_max 17
_diffrn_reflns_limit_h_min -17
_diffrn_reflns_limit_k_max 15
_diffrn_reflns_limit_k_min -18
_diffrn_reflns_limit_l_max 23
_diffrn_reflns_limit_l_min -23
_diffrn_reflns_number 8907
_diffrn_reflns_point_group_measured_fraction_full 1.000
_diffrn_reflns_point_group_measured_fraction_max 1.000
_diffrn_reflns_theta_full 66.592
_diffrn_reflns_theta_max 66.592
_diffrn_reflns_theta_min 4.419
_diffrn_source 'micro-focus sealed X-ray tube'
_diffrn_source_type 'SuperNova (Cu) X-ray Source'
_exptl_absorpt_coefficient_mu 0.460
_exptl_absorpt_correction_T_max 1.00000
_exptl_absorpt_correction_T_min 0.65235
_exptl_absorpt_correction_type multi-scan
_exptl_absorpt_process_details
;
CrysAlisPro 1.171.38.43f (Rigaku Oxford Diffraction, 2015)
Empirical absorption correction using spherical harmonics,
 implemented in SCALE3 ABSPACK scaling algorithm.
;
_exptl_crystal_colour yellow
_exptl_crystal_colour_primary yellow
_exptl_crystal_density_diffrn 1.057
_exptl_crystal_description block
_exptl_crystal_F_000 1632
_exptl_crystal_size_max 0.4
_exptl_crystal_size_mid 0.25
_exptl_crystal_size_min 0.2
_refine_diff_density_max 0.185
_refine_diff_density_min -0.161
_refine_diff_density_rms 0.040
_refine_ls_extinction_coef 0.0022(3)
_refine_ls_extinction_expression Fc^*^=kFc[1+0.001xFc^2^\l^3^/sin(2\q)]^-1/4^
_refine_ls_extinction_method 'SHELXL-2018/3 (Sheldrick 2018)'
_refine_ls_goodness_of_fit_ref 1.057
_refine_ls_hydrogen_treatment mixed
_refine_ls_matrix_type full
_refine_ls_number_parameters 298
_refine_ls_number_reflns 4155
_refine_ls_number_restraints 82
_refine_ls_restrained_S_all 1.113
_refine_ls_R_factor_all 0.0608
_refine_ls_R_factor_gt 0.0548
_refine_ls_shift/su_max 0.000
_refine_ls_shift/su_mean 0.000
_refine_ls_structure_factor_coef Fsqd
_refine_ls_weighting_details 'w=1/[\s^2^(Fo^2^)+(0.1022P)^2^+0.6887P] where P=(Fo^2^+2Fc^2^)/3'
_refine_ls_weighting_scheme calc
_refine_ls_wR_factor_gt 0.1618
_refine_ls_wR_factor_ref 0.1701
_reflns_Friedel_coverage 0.000
_reflns_Friedel_fraction_full .
_reflns_Friedel_fraction_max .
_reflns_number_gt 3592
_reflns_number_total 4155
_reflns_threshold_expression 'I > 2\s(I)'
_cod_data_source_file suppl_j_ncrs-2022-0307_suppl.cif
_cod_data_source_block 2
_cod_database_code 8107267
_chemical_oxdiff_formula 'C1 H1 N1'
_shelx_space_group_comment
;
The symmetry employed for this shelxl refinement is uniquely defined
by the following loop, which should always be used as a source of
symmetry information in preference to the above space-group names.
They are only intended as comments.
;
_shelx_estimated_absorpt_t_max 0.914
_shelx_estimated_absorpt_t_min 0.837
_reflns_odcompleteness_completeness 99.94
_reflns_odcompleteness_iscentric 1
_reflns_odcompleteness_theta 66.97
_olex2_refinement_description
;
1. Fixed Uiso
 At 1.2 times of:
  All C(H) groups, All N(H) groups
 At 1.5 times of:
  All C(H,H,H) groups
2. Restrained distances
 C14-C15 \\sim C14-C15A
 with sigma of 0.02
 N2-H2A \\sim N1-H1
 with sigma of 0.02
 C14-C16 \\sim C14-C16A
 with sigma of 0.02
 C14-C17 \\sim C14-C17A
 with sigma of 0.02
3. Uiso/Uaniso restraints and constraints
C10 \\sim C11 \\sim C12 \\sim C13: within 2A with sigma of 0.01 and sigma for
terminal atoms of 0.03 within 2A
Uanis(C16) \\sim Ueq: with sigma of 0.01 and sigma for terminal atoms of 0.007
Uanis(C15) \\sim Ueq: with sigma of 0.005 and sigma for terminal atoms of 0.01
Uanis(C17) \\sim Ueq: with sigma of 0.01 and sigma for terminal atoms of 0.01
Uanis(C15A) \\sim Ueq: with sigma of 0.01 and sigma for terminal atoms of 0.02
4. Rigid body (RIGU) restrains
 C16, C17, C14, C15
 with sigma for 1-2 distances of 0.001 and sigma for 1-3 distances of 0.001
 C17A, C15A, C16A, C14
 with sigma for 1-2 distances of 0.001 and sigma for 1-3 distances of 0.001
 C15A, C16A, C17A, C14
 with sigma for 1-2 distances of 0.001 and sigma for 1-3 distances of 0.001
5. Others
 Sof(H2A)=1-FVAR(1)
 Sof(H1)=FVAR(1)
 Fixed Sof: C15(0.65) H15A(0.65) H15B(0.65) H15C(0.65) C16(0.65) H16A(0.65)
 H16B(0.65) H16C(0.65) C17(0.65) H17A(0.65) H17B(0.65) H17C(0.65) C15A(0.35)
 H15D(0.35) H15E(0.35) H15F(0.35) C16A(0.35) H16D(0.35) H16E(0.35) H16F(0.35)
 C17A(0.35) H17D(0.35) H17E(0.35) H17F(0.35)
6.a Aromatic/amide H refined with riding coordinates:
 C2(H2), C3(H3), C7(H7), C8(H8), C20(H20), C22(H22), N2(H2A)
6.b Idealised Me refined as rotating group:
 C11(H11A,H11B,H11C), C12(H12A,H12B,H12C), C13(H13A,H13B,H13C), C15(H15A,H15B,
 H15C), C16(H16A,H16B,H16C), C17(H17A,H17B,H17C), C24(H24A,H24B,H24C), C25(H25A,
 H25B,H25C), C26(H26A,H26B,H26C), C15A(H15D,H15E,H15F), C16A(H16D,H16E,H16F),
 C17A(H17D,H17E,H17F)
;
_olex2_submission_special_instructions 'No special instructions were received'
_oxdiff_exptl_absorpt_empirical_details
;
Empirical correction (ABSPACK) includes:
- Absorption correction using spherical harmonics
- Frame scaling
;
_oxdiff_exptl_absorpt_empirical_full_max 1.493
_oxdiff_exptl_absorpt_empirical_full_min 0.718

loop_
_space_group_symop_operation_xyz
'x, y, z'
'-x+1/2, -y, z+1/2'
'-x, y+1/2, -z+1/2'
'x+1/2, -y+1/2, -z'
'-x, -y, -z'
'x-1/2, y, -z-1/2'
'x, -y-1/2, z-1/2'
'-x-1/2, y-1/2, z'

loop_
_atom_site_label
_atom_site_type_symbol
_atom_site_fract_x
_atom_site_fract_y
_atom_site_fract_z
_atom_site_U_iso_or_equiv
_atom_site_adp_type
_atom_site_occupancy
_atom_site_site_symmetry_order
_atom_site_calc_flag
_atom_site_refinement_flags_posn
_atom_site_refinement_flags_adp
_atom_site_refinement_flags_occupancy
_atom_site_disorder_assembly
_atom_site_disorder_group
C1 C 0.52466(11) 0.28852(10) 0.58026(9) 0.0555(4) Uani 1 1 d . . . . .
C2 C 0.60593(12) 0.24062(11) 0.57549(11) 0.0673(5) Uani 1 1 d . . . . .
H2 H 0.610364 0.183953 0.564378 0.081 Uiso 1 1 calc R U . . .
C3 C 0.67571(11) 0.29312(10) 0.59020(10) 0.0623(4) Uani 1 1 d . . . . .
H3 H 0.736728 0.279259 0.590705 0.075 Uiso 1 1 calc R U . . .
C4 C 0.63775(10) 0.37299(9) 0.60463(9) 0.0533(4) Uani 1 1 d . . . . .
C5 C 0.68041(10) 0.44658(9) 0.62482(8) 0.0507(4) Uani 1 1 d . . . . .
C6 C 0.63472(10) 0.52193(10) 0.64032(8) 0.0531(4) Uani 1 1 d . . . . .
C7 C 0.66921(11) 0.59968(11) 0.66177(10) 0.0632(5) Uani 1 1 d . . . . .
H7 H 0.729647 0.612591 0.669203 0.076 Uiso 1 1 calc R U . . .
C8 C 0.59701(12) 0.65320(11) 0.66976(11) 0.0679(5) Uani 1 1 d . . . . .
H8 H 0.599879 0.709114 0.683296 0.081 Uiso 1 1 calc R U . . .
C9 C 0.51827(11) 0.60839(10) 0.65383(9) 0.0573(4) Uani 1 1 d . . . . .
C10 C 0.42905(11) 0.25767(11) 0.57144(10) 0.0622(4) Uani 1 1 d . U . . .
C11 C 0.40300(17) 0.21140(19) 0.63540(14) 0.1021(8) Uani 1 1 d . U . . .
H11A H 0.444994 0.166476 0.643331 0.153 Uiso 1 1 calc R U . . .
H11B H 0.343241 0.188699 0.630776 0.153 Uiso 1 1 calc R U . . .
H11C H 0.404367 0.249928 0.672335 0.153 Uiso 1 1 calc R U . . .
C12 C 0.42317(17) 0.19595(19) 0.51390(15) 0.1060(9) Uani 1 1 d . U . . .
H12A H 0.436326 0.224554 0.472781 0.159 Uiso 1 1 calc R U . . .
H12B H 0.363368 0.172748 0.511901 0.159 Uiso 1 1 calc R U . . .
H12C H 0.466088 0.151455 0.520552 0.159 Uiso 1 1 calc R U . . .
C13 C 0.36484(14) 0.33030(15) 0.56057(18) 0.1059(9) Uani 1 1 d . U . . .
H13A H 0.369991 0.369275 0.597019 0.159 Uiso 1 1 calc R U . . .
H13B H 0.304055 0.309474 0.558270 0.159 Uiso 1 1 calc R U . . .
H13C H 0.379672 0.358300 0.519499 0.159 Uiso 1 1 calc R U . . .
C14 C 0.42112(11) 0.63734(11) 0.65556(10) 0.0651(5) Uani 1 1 d D . . . .
C15 C 0.3560(2) 0.5660(3) 0.6393(3) 0.1149(15) Uani 0.65 1 d D U P A 1
H15A H 0.295005 0.586189 0.642424 0.172 Uiso 0.65 1 calc R U P A 1
H15B H 0.364666 0.520811 0.670440 0.172 Uiso 0.65 1 calc R U P A 1
H15C H 0.367217 0.546166 0.594759 0.172 Uiso 0.65 1 calc R U P A 1
C16 C 0.4091(4) 0.7125(4) 0.6153(3) 0.1174(16) Uani 0.65 1 d D U P A 1
H16A H 0.349997 0.735386 0.623092 0.176 Uiso 0.65 1 calc R U P A 1
H16B H 0.415266 0.698385 0.568859 0.176 Uiso 0.65 1 calc R U P A 1
H16C H 0.453945 0.753397 0.627247 0.176 Uiso 0.65 1 calc R U P A 1
C17 C 0.3989(3) 0.6597(4) 0.7304(2) 0.1071(12) Uani 0.65 1 d D U P A 1
H17A H 0.435861 0.706073 0.744460 0.161 Uiso 0.65 1 calc R U P A 1
H17B H 0.411064 0.611742 0.758191 0.161 Uiso 0.65 1 calc R U P A 1
H17C H 0.336394 0.674825 0.734211 0.161 Uiso 0.65 1 calc R U P A 1
C18 C 0.78122(10) 0.44651(9) 0.63274(8) 0.0492(4) Uani 1 1 d . . . . .
C19 C 0.81994(11) 0.41134(11) 0.69009(8) 0.0583(4) Uani 1 1 d . . . . .
C20 C 0.91302(11) 0.41580(12) 0.69813(10) 0.0637(5) Uani 1 1 d . . . . .
H20 H 0.938919 0.392233 0.736103 0.076 Uiso 1 1 calc R U . . .
C21 C 0.96828(11) 0.45396(10) 0.65172(10) 0.0610(4) Uani 1 1 d . . . . .
C22 C 0.92876(11) 0.48623(10) 0.59463(9) 0.0589(4) Uani 1 1 d . . . . .
H22 H 0.965293 0.510874 0.562283 0.071 Uiso 1 1 calc R U . . .
C23 C 0.83599(10) 0.48293(9) 0.58415(8) 0.0517(4) Uani 1 1 d . . . . .
C24 C 0.76315(14) 0.37023(17) 0.74355(11) 0.0906(7) Uani 1 1 d . . . . .
H24A H 0.793851 0.373839 0.785706 0.136 Uiso 1 1 calc R U . . .
H24B H 0.753473 0.312193 0.732342 0.136 Uiso 1 1 calc R U . . .
H24C H 0.706013 0.398526 0.746605 0.136 Uiso 1 1 calc R U . . .
C25 C 1.06853(13) 0.46107(15) 0.66407(15) 0.0896(7) Uani 1 1 d . . . . .
H25A H 1.093705 0.502714 0.634740 0.134 Uiso 1 1 calc R U . . .
H25B H 1.096740 0.407707 0.655703 0.134 Uiso 1 1 calc R U . . .
H25C H 1.078917 0.477297 0.709636 0.134 Uiso 1 1 calc R U . . .
C26 C 0.79699(14) 0.51802(13) 0.52054(10) 0.0747(5) Uani 1 1 d . . . . .
H26A H 0.761443 0.475565 0.498795 0.112 Uiso 1 1 calc R U . . .
H26B H 0.845131 0.535289 0.491482 0.112 Uiso 1 1 calc R U . . .
H26C H 0.759503 0.565602 0.530770 0.112 Uiso 1 1 calc R U . . .
N1 N 0.54405(9) 0.36660(8) 0.59755(7) 0.0539(3) Uani 1 1 d D . . . .
N2 N 0.54158(9) 0.53041(8) 0.63599(7) 0.0547(4) Uani 1 1 d D . . . .
H2A H 0.504708 0.491540 0.623752 0.066 Uiso 0.52(3) 1 calc DR U P B 2
H1 H 0.508(2) 0.4088(19) 0.600(2) 0.067(14) Uiso 0.48(3) 1 d D . P B 1
C15A C 0.3787(4) 0.6158(6) 0.5844(4) 0.098(2) Uani 0.35 1 d D U P A 2
H15D H 0.314012 0.619234 0.586916 0.148 Uiso 0.35 1 calc R U P A 2
H15E H 0.395949 0.559848 0.571504 0.148 Uiso 0.35 1 calc R U P A 2
H15F H 0.400423 0.655238 0.551819 0.148 Uiso 0.35 1 calc R U P A 2
C16A C 0.4166(6) 0.7334(4) 0.6600(6) 0.111(3) Uani 0.35 1 d D . P A 2
H16D H 0.446273 0.757560 0.621880 0.167 Uiso 0.35 1 calc R U P A 2
H16E H 0.446164 0.751847 0.700085 0.167 Uiso 0.35 1 calc R U P A 2
H16F H 0.354611 0.750998 0.660742 0.167 Uiso 0.35 1 calc R U P A 2
C17A C 0.3723(5) 0.5968(7) 0.7073(5) 0.117(3) Uani 0.35 1 d D . P A 2
H17D H 0.375589 0.630055 0.747247 0.175 Uiso 0.35 1 calc R U P A 2
H17E H 0.397992 0.542333 0.715480 0.175 Uiso 0.35 1 calc R U P A 2
H17F H 0.310340 0.590659 0.694074 0.175 Uiso 0.35 1 calc R U P A 2

loop_
_atom_site_aniso_label
_atom_site_aniso_U_11
_atom_site_aniso_U_22
_atom_site_aniso_U_33
_atom_site_aniso_U_23
_atom_site_aniso_U_13
_atom_site_aniso_U_12
C1 0.0513(9) 0.0452(8) 0.0702(9) -0.0039(7) -0.0013(7) -0.0004(6)
C2 0.0587(9) 0.0402(8) 0.1029(14) -0.0128(8) 0.0020(9) 0.0047(7)
C3 0.0486(8) 0.0486(8) 0.0896(12) -0.0083(8) 0.0025(8) 0.0091(7)
C4 0.0431(8) 0.0444(8) 0.0725(10) -0.0055(7) -0.0010(6) 0.0041(6)
C5 0.0408(8) 0.0449(8) 0.0665(9) -0.0029(6) -0.0035(6) 0.0044(6)
C6 0.0416(8) 0.0465(8) 0.0713(9) -0.0075(7) -0.0070(6) 0.0053(6)
C7 0.0481(8) 0.0532(9) 0.0883(12) -0.0163(8) -0.0096(8) 0.0006(7)
C8 0.0594(10) 0.0461(8) 0.0982(13) -0.0236(9) -0.0066(9) 0.0044(7)
C9 0.0514(9) 0.0494(8) 0.0711(10) -0.0100(7) -0.0014(7) 0.0098(7)
C10 0.0529(9) 0.0496(8) 0.0842(11) -0.0067(8) -0.0038(8) -0.0066(7)
C11 0.0799(15) 0.112(2) 0.1146(19) 0.0202(16) 0.0033(13) -0.0273(14)
C12 0.0869(15) 0.1110(18) 0.120(2) -0.0445(16) -0.0144(14) -0.0164(14)
C13 0.0562(11) 0.0721(13) 0.189(3) 0.0071(16) -0.0260(14) -0.0005(10)
C14 0.0505(9) 0.0549(9) 0.0900(12) -0.0059(8) 0.0021(8) 0.0156(7)
C15 0.0519(16) 0.089(2) 0.203(5) -0.038(3) -0.019(2) 0.0120(14)
C16 0.086(3) 0.116(3) 0.150(3) 0.054(3) 0.007(3) 0.033(2)
C17 0.086(3) 0.129(3) 0.106(2) -0.017(2) 0.0226(19) 0.027(2)
C18 0.0409(7) 0.0409(7) 0.0657(9) -0.0072(6) -0.0031(6) 0.0064(5)
C19 0.0488(8) 0.0599(9) 0.0661(9) 0.0014(7) -0.0004(7) 0.0093(7)
C20 0.0509(9) 0.0668(10) 0.0735(10) 0.0008(8) -0.0113(7) 0.0115(7)
C21 0.0424(8) 0.0538(9) 0.0870(12) -0.0106(8) -0.0061(7) 0.0058(6)
C22 0.0481(8) 0.0507(8) 0.0778(10) -0.0053(7) 0.0045(7) -0.0018(7)
C23 0.0478(8) 0.0422(7) 0.0649(9) -0.0056(6) -0.0033(7) 0.0019(6)
C24 0.0660(12) 0.1226(19) 0.0833(13) 0.0301(13) 0.0059(10) 0.0105(12)
C25 0.0474(10) 0.0868(14) 0.135(2) -0.0020(14) -0.0152(11) 0.0009(9)
C26 0.0711(11) 0.0797(12) 0.0732(11) 0.0115(9) -0.0089(9) -0.0013(9)
N1 0.0435(7) 0.0430(7) 0.0752(8) -0.0074(6) -0.0044(6) 0.0016(5)
N2 0.0425(7) 0.0451(6) 0.0766(9) -0.0088(6) -0.0048(6) 0.0077(5)
C15A 0.062(3) 0.127(5) 0.106(3) -0.023(4) -0.024(3) 0.042(4)
C16A 0.071(4) 0.060(2) 0.202(9) -0.020(4) 0.004(6) 0.026(3)
C17A 0.075(4) 0.143(6) 0.133(5) 0.053(5) 0.028(4) 0.035(5)

loop_
_atom_type_symbol
_atom_type_description
_atom_type_scat_dispersion_real
_atom_type_scat_dispersion_imag
_atom_type_scat_source
C C 0.0181 0.0091 'International Tables Vol C Tables 4.2.6.8 and 6.1.1.4'
H H 0.0000 0.0000 'International Tables Vol C Tables 4.2.6.8 and 6.1.1.4'
N N 0.0311 0.0180 'International Tables Vol C Tables 4.2.6.8 and 6.1.1.4'

loop_
_geom_angle_atom_site_label_1
_geom_angle_atom_site_label_2
_geom_angle_atom_site_label_3
_geom_angle
_geom_angle_site_symmetry_1
_geom_angle_site_symmetry_3
C2 C1 C10 127.59(15) . .
N1 C1 C2 109.61(14) . .
N1 C1 C10 122.71(14) . .
C1 C2 H2 126.3 . .
C3 C2 C1 107.39(14) . .
C3 C2 H2 126.3 . .
C2 C3 H3 126.5 . .
C2 C3 C4 106.98(14) . .
C4 C3 H3 126.5 . .
C5 C4 C3 129.25(14) . .
C5 C4 N1 122.80(13) . .
N1 C4 C3 107.91(13) . .
C4 C5 C6 124.12(14) . .
C4 C5 C18 118.83(12) . .
C6 C5 C18 117.03(13) . .
C7 C6 C5 129.80(14) . .
N2 C6 C5 123.04(13) . .
N2 C6 C7 107.16(13) . .
C6 C7 H7 126.4 . .
C8 C7 C6 107.27(14) . .
C8 C7 H7 126.4 . .
C7 C8 H8 126.1 . .
C7 C8 C9 107.80(15) . .
C9 C8 H8 126.1 . .
C8 C9 C14 129.17(15) . .
N2 C9 C8 108.49(14) . .
N2 C9 C14 122.34(15) . .
C1 C10 C11 107.21(16) . .
C1 C10 C12 110.69(16) . .
C1 C10 C13 111.04(15) . .
C12 C10 C11 108.1(2) . .
C13 C10 C11 109.3(2) . .
C13 C10 C12 110.4(2) . .
C10 C11 H11A 109.5 . .
C10 C11 H11B 109.5 . .
C10 C11 H11C 109.5 . .
H11A C11 H11B 109.5 . .
H11A C11 H11C 109.5 . .
H11B C11 H11C 109.5 . .
C10 C12 H12A 109.5 . .
C10 C12 H12B 109.5 . .
C10 C12 H12C 109.5 . .
H12A C12 H12B 109.5 . .
H12A C12 H12C 109.5 . .
H12B C12 H12C 109.5 . .
C10 C13 H13A 109.5 . .
C10 C13 H13B 109.5 . .
C10 C13 H13C 109.5 . .
H13A C13 H13B 109.5 . .
H13A C13 H13C 109.5 . .
H13B C13 H13C 109.5 . .
C9 C14 C15 111.81(18) . .
C9 C14 C17 106.8(2) . .
C9 C14 C15A 106.8(3) . .
C9 C14 C16A 110.3(4) . .
C15 C14 C17 103.8(3) . .
C16 C14 C9 110.8(3) . .
C16 C14 C15 114.5(3) . .
C16 C14 C17 108.5(3) . .
C16A C14 C15A 104.4(5) . .
C17A C14 C9 111.3(3) . .
C17A C14 C15A 110.7(6) . .
C17A C14 C16A 112.9(6) . .
C14 C15 H15A 109.5 . .
C14 C15 H15B 109.5 . .
C14 C15 H15C 109.5 . .
H15A C15 H15B 109.5 . .
H15A C15 H15C 109.5 . .
H15B C15 H15C 109.5 . .
C14 C16 H16A 109.5 . .
C14 C16 H16B 109.5 . .
C14 C16 H16C 109.5 . .
H16A C16 H16B 109.5 . .
H16A C16 H16C 109.5 . .
H16B C16 H16C 109.5 . .
C14 C17 H17A 109.5 . .
C14 C17 H17B 109.5 . .
C14 C17 H17C 109.5 . .
H17A C17 H17B 109.5 . .
H17A C17 H17C 109.5 . .
H17B C17 H17C 109.5 . .
C19 C18 C5 119.62(14) . .
C23 C18 C5 120.34(14) . .
C23 C18 C19 120.02(14) . .
C18 C19 C24 121.74(15) . .
C20 C19 C18 118.74(16) . .
C20 C19 C24 119.51(16) . .
C19 C20 H20 118.9 . .
C21 C20 C19 122.23(16) . .
C21 C20 H20 118.9 . .
C20 C21 C22 117.96(15) . .
C20 C21 C25 120.43(18) . .
C22 C21 C25 121.60(18) . .
C21 C22 H22 119.0 . .
C21 C22 C23 121.93(16) . .
C23 C22 H22 119.0 . .
C18 C23 C26 121.42(14) . .
C22 C23 C18 119.06(15) . .
C22 C23 C26 119.52(15) . .
C19 C24 H24A 109.5 . .
C19 C24 H24B 109.5 . .
C19 C24 H24C 109.5 . .
H24A C24 H24B 109.5 . .
H24A C24 H24C 109.5 . .
H24B C24 H24C 109.5 . .
C21 C25 H25A 109.5 . .
C21 C25 H25B 109.5 . .
C21 C25 H25C 109.5 . .
H25A C25 H25B 109.5 . .
H25A C25 H25C 109.5 . .
H25B C25 H25C 109.5 . .
C23 C26 H26A 109.5 . .
C23 C26 H26B 109.5 . .
C23 C26 H26C 109.5 . .
H26A C26 H26B 109.5 . .
H26A C26 H26C 109.5 . .
H26B C26 H26C 109.5 . .
C1 N1 C4 108.10(13) . .
C1 N1 H1 128(3) . .
C4 N1 H1 124(3) . .
C6 N2 H2A 125.4 . .
C9 N2 C6 109.28(13) . .
C9 N2 H2A 125.4 . .
C14 C15A H15D 109.5 . .
C14 C15A H15E 109.5 . .
C14 C15A H15F 109.5 . .
H15D C15A H15E 109.5 . .
H15D C15A H15F 109.5 . .
H15E C15A H15F 109.5 . .
C14 C16A H16D 109.5 . .
C14 C16A H16E 109.5 . .
C14 C16A H16F 109.5 . .
H16D C16A H16E 109.5 . .
H16D C16A H16F 109.5 . .
H16E C16A H16F 109.5 . .
C14 C17A H17D 109.5 . .
C14 C17A H17E 109.5 . .
C14 C17A H17F 109.5 . .
H17D C17A H17E 109.5 . .
H17D C17A H17F 109.5 . .
H17E C17A H17F 109.5 . .

loop_
_geom_bond_atom_site_label_1
_geom_bond_atom_site_label_2
_geom_bond_distance
_geom_bond_site_symmetry_2
C1 C2 1.427(2) .
C1 C10 1.508(2) .
C1 N1 1.320(2) .
C2 H2 0.9300 .
C2 C3 1.360(2) .
C3 H3 0.9300 .
C3 C4 1.418(2) .
C4 C5 1.389(2) .
C4 N1 1.3983(19) .
C5 C6 1.410(2) .
C5 C18 1.5011(19) .
C6 C7 1.404(2) .
C6 N2 1.3883(19) .
C7 H7 0.9300 .
C7 C8 1.375(2) .
C8 H8 0.9300 .
C8 C9 1.403(2) .
C9 C14 1.511(2) .
C9 N2 1.335(2) .
C10 C11 1.526(3) .
C10 C12 1.515(3) .
C10 C13 1.511(3) .
C11 H11A 0.9600 .
C11 H11B 0.9600 .
C11 H11C 0.9600 .
C12 H12A 0.9600 .
C12 H12B 0.9600 .
C12 H12C 0.9600 .
C13 H13A 0.9600 .
C13 H13B 0.9600 .
C13 H13C 0.9600 .
C14 C15 1.523(4) .
C14 C16 1.452(5) .
C14 C17 1.574(4) .
C14 C15A 1.595(7) .
C14 C16A 1.530(7) .
C14 C17A 1.417(7) .
C15 H15A 0.9600 .
C15 H15B 0.9600 .
C15 H15C 0.9600 .
C16 H16A 0.9600 .
C16 H16B 0.9600 .
C16 H16C 0.9600 .
C17 H17A 0.9600 .
C17 H17B 0.9600 .
C17 H17C 0.9600 .
C18 C19 1.399(2) .
C18 C23 1.392(2) .
C19 C20 1.389(2) .
C19 C24 1.509(3) .
C20 H20 0.9300 .
C20 C21 1.378(3) .
C21 C22 1.382(3) .
C21 C25 1.509(2) .
C22 H22 0.9300 .
C22 C23 1.391(2) .
C23 C26 1.505(2) .
C24 H24A 0.9600 .
C24 H24B 0.9600 .
C24 H24C 0.9600 .
C25 H25A 0.9600 .
C25 H25B 0.9600 .
C25 H25C 0.9600 .
C26 H26A 0.9600 .
C26 H26B 0.9600 .
C26 H26C 0.9600 .
N1 H1 0.859(19) .
N2 H2A 0.8600 .
C15A H15D 0.9600 .
C15A H15E 0.9600 .
C15A H15F 0.9600 .
C16A H16D 0.9600 .
C16A H16E 0.9600 .
C16A H16F 0.9600 .
C17A H17D 0.9600 .
C17A H17E 0.9600 .
C17A H17F 0.9600 .

loop_
_geom_torsion_atom_site_label_1
_geom_torsion_atom_site_label_2
_geom_torsion_atom_site_label_3
_geom_torsion_atom_site_label_4
_geom_torsion
_geom_torsion_site_symmetry_1
_geom_torsion_site_symmetry_2
_geom_torsion_site_symmetry_3
_geom_torsion_site_symmetry_4
C1 C2 C3 C4 0.5(2) . . . .
C2 C1 C10 C11 77.2(3) . . . .
C2 C1 C10 C12 -40.6(3) . . . .
C2 C1 C10 C13 -163.6(2) . . . .
C2 C1 N1 C4 0.1(2) . . . .
C2 C3 C4 C5 177.30(19) . . . .
C2 C3 C4 N1 -0.5(2) . . . .
C3 C4 C5 C6 -177.39(18) . . . .
C3 C4 C5 C18 0.9(3) . . . .
C3 C4 N1 C1 0.24(19) . . . .
C4 C5 C6 C7 179.26(19) . . . .
C4 C5 C6 N2 -0.9(3) . . . .
C4 C5 C18 C19 -78.7(2) . . . .
C4 C5 C18 C23 102.85(17) . . . .
C5 C4 N1 C1 -177.72(17) . . . .
C5 C6 C7 C8 179.70(18) . . . .
C5 C6 N2 C9 179.87(16) . . . .
C5 C18 C19 C20 -176.68(15) . . . .
C5 C18 C19 C24 2.3(2) . . . .
C5 C18 C23 C22 176.34(13) . . . .
C5 C18 C23 C26 -4.2(2) . . . .
C6 C5 C18 C19 99.72(17) . . . .
C6 C5 C18 C23 -78.77(19) . . . .
C6 C7 C8 C9 0.5(2) . . . .
C7 C6 N2 C9 -0.3(2) . . . .
C7 C8 C9 C14 178.82(19) . . . .
C7 C8 C9 N2 -0.7(2) . . . .
C8 C9 C14 C15 -175.7(3) . . . .
C8 C9 C14 C16 55.2(4) . . . .
C8 C9 C14 C17 -62.7(3) . . . .
C8 C9 C14 C15A 128.0(4) . . . .
C8 C9 C14 C16A 15.1(6) . . . .
C8 C9 C14 C17A -111.0(6) . . . .
C8 C9 N2 C6 0.6(2) . . . .
C10 C1 C2 C3 -177.13(18) . . . .
C10 C1 N1 C4 177.01(16) . . . .
C14 C9 N2 C6 -178.96(16) . . . .
C18 C5 C6 C7 1.0(3) . . . .
C18 C5 C6 N2 -179.20(15) . . . .
C18 C19 C20 C21 0.3(3) . . . .
C19 C18 C23 C22 -2.1(2) . . . .
C19 C18 C23 C26 177.36(15) . . . .
C19 C20 C21 C22 -2.0(3) . . . .
C19 C20 C21 C25 177.03(18) . . . .
C20 C21 C22 C23 1.7(2) . . . .
C21 C22 C23 C18 0.4(2) . . . .
C21 C22 C23 C26 -179.13(16) . . . .
C23 C18 C19 C20 1.8(2) . . . .
C23 C18 C19 C24 -179.19(18) . . . .
C24 C19 C20 C21 -178.72(19) . . . .
C25 C21 C22 C23 -177.36(17) . . . .
N1 C1 C2 C3 -0.4(2) . . . .
N1 C1 C10 C11 -99.2(2) . . . .
N1 C1 C10 C12 143.1(2) . . . .
N1 C1 C10 C13 20.1(3) . . . .
N1 C4 C5 C6 0.1(3) . . . .
N1 C4 C5 C18 178.36(14) . . . .
N2 C6 C7 C8 -0.2(2) . . . .
N2 C9 C14 C15 3.7(4) . . . .
N2 C9 C14 C16 -125.4(3) . . . .
N2 C9 C14 C17 116.7(3) . . . .
N2 C9 C14 C15A -52.6(4) . . . .
N2 C9 C14 C16A -165.5(5) . . . .
N2 C9 C14 C17A 68.4(6) . . . .
